data_2021774
loop_
_publ_author_name
'Vicentes, Daniel E.'
'Rodr\'iguez, Ricaurte'
'Ochoa, Patricia'
'Cobo, Justo'
'Glidewell, Christopher'

_publ_section_title
;
 A concise and efficient synthesis of amino-substituted
 (1<i>H</i>-benzo[<i>d</i>]imidazol-1-yl)pyrimidine hybrids: synthetic
 sequence and the molecular and supramolecular structures of six examples
;
_journal_coeditor_code OV3133
_journal_issue 10
_journal_name_full 'Acta Crystallographica Section C'
_journal_page_first
;
;
_journal_paper_doi 10.1107/S2053229619012087
_journal_volume 75
_journal_year 2019
_chemical_formula_iupac 'C25 H22 N6 O'
_chemical_formula_moiety 'C25 H22 N6 O'
_chemical_formula_sum 'C25 H22 N6 O'
_chemical_formula_weight 422.48
_chemical_name_systematic
;
<i>N</i>^4^-(2-Aminophenyl)-6-methoxy-5-nitrosopyrimidine-2,4-diamine
;
_space_group_crystal_system monoclinic
_space_group_IT_number 14
_space_group_name_Hall '-P 2yn'
_space_group_name_H-M_alt 'P 1 21/n 1'
_symmetry_space_group_name_Hall '-P 2yn'
_symmetry_space_group_name_H-M 'P 1 21/n 1'
_atom_sites_solution_hydrogens mixed
_atom_sites_solution_primary difmap
_audit_creation_method SHELXL2014
_cell_angle_alpha 90
_cell_angle_beta 91.395(4)
_cell_angle_gamma 90
_cell_formula_units_Z 4
_cell_length_a 9.7167(10)
_cell_length_b 16.1179(17)
_cell_length_c 13.9936(16)
_cell_measurement_reflns_used 5059
_cell_measurement_temperature 100(2)
_cell_measurement_theta_max 27.556
_cell_measurement_theta_min 2.448
_cell_volume 2190.9(4)
_computing_cell_refinement
;
SAINT (Bruker, 2017)
;
_computing_data_collection
;
APEX3 (Bruker, 2018)
;
_computing_data_reduction
;
SAINT (Bruker, 2017)
;
_computing_molecular_graphics
;
PLATON (Spek, 2009)
;
_computing_publication_material
;
SHELXL2014 (Sheldrick, 2015b) and PLATON (Spek, 2009)
;
_computing_structure_refinement
;
SHELXL2014 (Sheldrick, 2015b)
;
_computing_structure_solution
;
SHELXT2014 (Sheldrick, 2015a)
;
_diffrn_ambient_temperature 100(2)
_diffrn_measured_fraction_theta_full 0.999
_diffrn_measured_fraction_theta_max 0.998
_diffrn_measurement_device_type 'Bruker D8 Venture'
_diffrn_measurement_method '\f and \w scans'
_diffrn_radiation_monochromator 'multilayer mirror'
_diffrn_radiation_type MoK\a
_diffrn_radiation_wavelength 0.71073
_diffrn_reflns_av_R_equivalents 0.0744
_diffrn_reflns_av_unetI/netI 0.0515
_diffrn_reflns_limit_h_max 12
_diffrn_reflns_limit_h_min -12
_diffrn_reflns_limit_k_max 20
_diffrn_reflns_limit_k_min -20
_diffrn_reflns_limit_l_max 18
_diffrn_reflns_limit_l_min -17
_diffrn_reflns_number 29495
_diffrn_reflns_theta_full 25.242
_diffrn_reflns_theta_max 27.556
_diffrn_reflns_theta_min 2.448
_diffrn_source 'INCOATEC high brilliance microfocus sealed tube'
_diffrn_standards_decay_% 0
_diffrn_standards_interval_count 0
_diffrn_standards_interval_time 0
_diffrn_standards_number 0
_exptl_absorpt_coefficient_mu 0.082
_exptl_absorpt_correction_T_max 0.994
_exptl_absorpt_correction_T_min 0.804
_exptl_absorpt_correction_type multi-scan
_exptl_absorpt_process_details
;
(SADABS; Bruker, 2016)
;
_exptl_crystal_colour yellow
_exptl_crystal_density_diffrn 1.281
_exptl_crystal_description block
_exptl_crystal_F_000 888
_exptl_crystal_size_max 0.170
_exptl_crystal_size_mid 0.120
_exptl_crystal_size_min 0.070
_refine_diff_density_max 0.266
_refine_diff_density_min -0.298
_refine_ls_extinction_method none
_refine_ls_goodness_of_fit_ref 1.059
_refine_ls_hydrogen_treatment mixed
_refine_ls_matrix_type full
_refine_ls_number_parameters 300
_refine_ls_number_reflns 5058
_refine_ls_number_restraints 0
_refine_ls_restrained_S_all 1.059
_refine_ls_R_factor_all 0.0719
_refine_ls_R_factor_gt 0.0493
_refine_ls_shift/su_max 0.000
_refine_ls_shift/su_mean 0.000
_refine_ls_structure_factor_coef Fsqd
_refine_ls_weighting_details 'w=1/[\s^2^(Fo^2^)+(0.0386P)^2^+1.5187P] where P=(Fo^2^+2Fc^2^)/3'
_refine_ls_weighting_scheme calc
_refine_ls_wR_factor_gt 0.1112
_refine_ls_wR_factor_ref 0.1216
_reflns_number_gt 3855
_reflns_number_total 5058
_reflns_threshold_expression 'I > 2\s(I)'
_cod_data_source_file ov3133sup1.cif
_cod_data_source_block I
_cod_database_code 2021774
_shelx_space_group_comment
;
The symmetry employed for this shelxl refinement is uniquely defined
by the following loop, which should always be used as a source of
symmetry information in preference to the above space-group names.
They are only intended as comments.
;
_shelx_estimated_absorpt_t_min 0.986
_shelx_estimated_absorpt_t_max 0.994
_shelxl_version_number 2.014

loop_
_space_group_symop_operation_xyz
'x, y, z'
'-x+1/2, y+1/2, -z+1/2'
'-x, -y, -z'
'x-1/2, -y-1/2, z-1/2'

loop_
_atom_site_type_symbol
_atom_site_label
_atom_site_fract_x
_atom_site_fract_y
_atom_site_fract_z
_atom_site_U_iso_or_equiv
_atom_site_adp_type
_atom_site_calc_flag
_atom_site_occupancy
N N1 0.44106(14) 0.28049(9) 0.50796(10) 0.0183(3) Uani d 1
C C2 0.46897(15) 0.36310(10) 0.50340(11) 0.0141(3) Uani d 1
N N3 0.59427(13) 0.39568(8) 0.49381(9) 0.0140(3) Uani d 1
C C4 0.69692(15) 0.34142(10) 0.48068(11) 0.0140(3) Uani d 1
C C5 0.67928(16) 0.25686(10) 0.47145(11) 0.0153(3) Uani d 1
C C6 0.54478(17) 0.23081(10) 0.49149(12) 0.0177(3) Uani d 1
N N21 0.36176(15) 0.41520(9) 0.51036(11) 0.0181(3) Uani d 1
H H21A 0.276(2) 0.3974(13) 0.5106(14) 0.022 Uiso d 1
H H21B 0.377(2) 0.4703(14) 0.5079(14) 0.022 Uiso d 1
N N41 0.83032(13) 0.37716(8) 0.47263(9) 0.0143(3) Uani d 1
C C42 0.95045(16) 0.35362(10) 0.52036(12) 0.0162(3) Uani d 1
N N43 1.06045(14) 0.38499(9) 0.48187(10) 0.0183(3) Uani d 1
C C43A 1.01278(16) 0.43055(10) 0.40369(12) 0.0175(3) Uani d 1
C C44 1.08609(18) 0.47550(11) 0.33630(13) 0.0219(4) Uani d 1
H H44 1.1836 0.4792 0.3404 0.026 Uiso calc 1
C C45 1.01237(19) 0.51431(11) 0.26371(13) 0.0237(4) Uani d 1
H H45 1.0601 0.5448 0.2168 0.028 Uiso calc 1
C C46 0.86878(18) 0.50971(11) 0.25777(12) 0.0218(4) Uani d 1
H H46 0.8212 0.5375 0.2070 0.026 Uiso calc 1
C C47 0.79399(17) 0.46577(10) 0.32380(12) 0.0173(3) Uani d 1
H H47 0.6964 0.4624 0.3196 0.021 Uiso calc 1
C C47A 0.86921(16) 0.42699(10) 0.39650(12) 0.0153(3) Uani d 1
C C421 0.95487(17) 0.30023(10) 0.60518(12) 0.0173(3) Uani d 1
C C422 0.84803(18) 0.29808(11) 0.67042(12) 0.0211(4) Uani d 1
H H422 0.7696 0.3326 0.6613 0.025 Uiso calc 1
C C423 0.8573(2) 0.24526(12) 0.74844(13) 0.0276(4) Uani d 1
H H423 0.7851 0.2436 0.7929 0.033 Uiso calc 1
C C424 0.9715(2) 0.19489(12) 0.76175(13) 0.0294(4) Uani d 1
H H424 0.9764 0.1579 0.8146 0.035 Uiso calc 1
C C425 1.0785(2) 0.19806(11) 0.69859(14) 0.0274(4) Uani d 1
H H425 1.1573 0.1640 0.7086 0.033 Uiso calc 1
C C426 1.07071(18) 0.25088(11) 0.62068(13) 0.0214(4) Uani d 1
H H426 1.1447 0.2534 0.5776 0.026 Uiso calc 1
N N51 0.78425(14) 0.19982(9) 0.45195(11) 0.0184(3) Uani d 1
H H51 0.754(3) 0.1504(17) 0.4562(18) 0.049(7) Uiso d 1
C C57 0.85661(19) 0.20990(11) 0.36183(13) 0.0234(4) Uani d 1
H H57A 0.9099 0.2622 0.3636 0.028 Uiso calc 1
H H57B 0.7887 0.2133 0.3081 0.028 Uiso calc 1
C C51 0.95252(16) 0.13792(10) 0.34601(12) 0.0180(3) Uani d 1
C C52 0.97164(18) 0.10869(11) 0.25391(12) 0.0212(4) Uani d 1
H H52 0.9248 0.1345 0.2014 0.025 Uiso calc 1
C C53 1.05844(18) 0.04218(12) 0.23798(13) 0.0241(4) Uani d 1
H H53 1.0715 0.0231 0.1746 0.029 Uiso calc 1
C C54 1.12609(18) 0.00345(11) 0.31372(14) 0.0234(4) Uani d 1
H H54 1.1849 -0.0425 0.3027 0.028 Uiso calc 1
C C55 1.10746(18) 0.03214(11) 0.40543(13) 0.0242(4) Uani d 1
H H55 1.1535 0.0058 0.4578 0.029 Uiso calc 1
C C56 1.02152(18) 0.09950(11) 0.42152(13) 0.0230(4) Uani d 1
H H56 1.0101 0.1192 0.4848 0.028 Uiso calc 1
O O61 0.52698(12) 0.14793(7) 0.49352(10) 0.0279(3) Uani d 1
C C61 0.3919(2) 0.11880(13) 0.5156(2) 0.0550(8) Uani d 1
H H61A 0.3249 0.1411 0.4689 0.082 Uiso calc 1
H H61B 0.3683 0.1373 0.5798 0.082 Uiso calc 1
H H61C 0.3903 0.0580 0.5131 0.082 Uiso calc 1

loop_
_atom_site_aniso_label
_atom_site_aniso_U_11
_atom_site_aniso_U_22
_atom_site_aniso_U_33
_atom_site_aniso_U_12
_atom_site_aniso_U_13
_atom_site_aniso_U_23
N1 0.0146(7) 0.0152(7) 0.0250(8) -0.0016(5) 0.0029(5) 0.0015(6)
C2 0.0139(7) 0.0157(8) 0.0128(7) -0.0002(6) 0.0006(6) 0.0004(6)
N3 0.0126(6) 0.0136(7) 0.0158(7) 0.0003(5) 0.0011(5) -0.0012(5)
C4 0.0122(7) 0.0149(8) 0.0149(8) -0.0016(6) 0.0004(6) 0.0011(6)
C5 0.0143(8) 0.0138(8) 0.0177(8) 0.0010(6) 0.0003(6) 0.0000(6)
C6 0.0180(8) 0.0127(8) 0.0225(9) -0.0017(6) 0.0011(6) 0.0008(6)
N21 0.0110(7) 0.0158(7) 0.0277(8) -0.0011(5) 0.0018(6) -0.0012(6)
N41 0.0116(6) 0.0130(6) 0.0184(7) -0.0004(5) 0.0007(5) 0.0009(5)
C42 0.0142(8) 0.0144(8) 0.0201(8) 0.0010(6) -0.0003(6) -0.0027(6)
N43 0.0148(7) 0.0177(7) 0.0224(7) -0.0005(5) 0.0028(5) 0.0004(6)
C43A 0.0159(8) 0.0153(8) 0.0214(8) -0.0006(6) 0.0021(6) -0.0023(6)
C44 0.0179(8) 0.0231(9) 0.0249(9) -0.0037(7) 0.0056(7) -0.0003(7)
C45 0.0283(10) 0.0218(9) 0.0214(9) -0.0049(7) 0.0073(7) 0.0024(7)
C46 0.0280(9) 0.0176(8) 0.0197(9) 0.0010(7) 0.0003(7) 0.0023(7)
C47 0.0167(8) 0.0142(8) 0.0211(8) -0.0002(6) 0.0011(6) -0.0017(6)
C47A 0.0167(8) 0.0105(7) 0.0188(8) -0.0002(6) 0.0029(6) -0.0012(6)
C421 0.0183(8) 0.0152(8) 0.0182(8) -0.0029(6) -0.0034(6) -0.0005(6)
C422 0.0222(9) 0.0199(9) 0.0210(9) -0.0023(7) -0.0018(7) -0.0013(7)
C423 0.0355(11) 0.0274(10) 0.0201(9) -0.0088(8) 0.0018(8) -0.0008(7)
C424 0.0464(12) 0.0201(9) 0.0213(9) -0.0055(8) -0.0096(8) 0.0041(7)
C425 0.0326(10) 0.0203(9) 0.0287(10) 0.0021(7) -0.0111(8) -0.0003(8)
C426 0.0207(9) 0.0184(9) 0.0249(9) -0.0006(7) -0.0036(7) -0.0011(7)
N51 0.0174(7) 0.0121(7) 0.0258(8) 0.0010(5) 0.0041(6) 0.0007(6)
C57 0.0283(9) 0.0202(9) 0.0221(9) 0.0059(7) 0.0043(7) 0.0002(7)
C51 0.0162(8) 0.0144(8) 0.0233(9) -0.0020(6) 0.0020(6) -0.0029(7)
C52 0.0213(9) 0.0225(9) 0.0198(9) 0.0006(7) 0.0016(7) -0.0015(7)
C53 0.0230(9) 0.0263(9) 0.0234(9) 0.0004(7) 0.0063(7) -0.0078(7)
C54 0.0175(8) 0.0192(9) 0.0337(10) 0.0016(7) 0.0061(7) -0.0052(7)
C55 0.0224(9) 0.0221(9) 0.0281(10) 0.0035(7) -0.0011(7) 0.0006(7)
C56 0.0249(9) 0.0220(9) 0.0220(9) 0.0030(7) 0.0006(7) -0.0052(7)
O61 0.0191(6) 0.0117(6) 0.0533(9) -0.0037(5) 0.0061(6) 0.0007(6)
C61 0.0238(11) 0.0193(10) 0.123(2) -0.0071(8) 0.0183(13) 0.0063(13)

loop_
_atom_type_symbol
_atom_type_description
_atom_type_scat_dispersion_real
_atom_type_scat_dispersion_imag
_atom_type_scat_source
C C 0.0033 0.0016 'International Tables Vol C Tables 4.2.6.8 and 6.1.1.4'
H H 0.0000 0.0000 'International Tables Vol C Tables 4.2.6.8 and 6.1.1.4'
N N 0.0061 0.0033 'International Tables Vol C Tables 4.2.6.8 and 6.1.1.4'
O O 0.0106 0.0060 'International Tables Vol C Tables 4.2.6.8 and 6.1.1.4'

loop_
_geom_angle_atom_site_label_1
_geom_angle_atom_site_label_2
_geom_angle_atom_site_label_3
_geom_angle
C6 N1 C2 115.73(14)
N3 C2 N21 118.15(15)
N3 C2 N1 124.94(14)
N21 C2 N1 116.90(14)
C2 N3 C4 116.08(14)
N3 C4 C5 124.43(14)
N3 C4 N41 115.31(13)
C5 C4 N41 120.21(14)
C4 C5 N51 125.15(15)
C4 C5 C6 112.96(14)
N51 C5 C6 121.70(15)
N1 C6 O61 120.12(15)
N1 C6 C5 125.02(15)
O61 C6 C5 114.85(14)
C2 N21 H21A 122.1(13)
C2 N21 H21B 119.1(12)
H21A N21 H21B 118.4(18)
C42 N41 C47A 106.60(13)
C42 N41 C4 127.52(13)
C47A N41 C4 123.87(13)
N43 C42 N41 112.51(14)
N43 C42 C421 123.46(15)
N41 C42 C421 124.02(14)
C42 N43 C43A 105.57(13)
N43 C43A C47A 110.39(14)
N43 C43A C44 129.81(15)
C47A C43A C44 119.80(16)
C45 C44 C43A 117.91(16)
C45 C44 H44 121.0
C43A C44 H44 121.0
C44 C45 C46 121.31(16)
C44 C45 H45 119.3
C46 C45 H45 119.3
C47 C46 C45 121.80(16)
C47 C46 H46 119.1
C45 C46 H46 119.1
C46 C47 C47A 116.38(15)
C46 C47 H47 121.8
C47A C47 H47 121.8
C47 C47A N41 132.26(15)
C47 C47A C43A 122.79(15)
N41 C47A C43A 104.92(14)
C426 C421 C422 119.63(16)
C426 C421 C42 118.00(15)
C422 C421 C42 122.36(15)
C423 C422 C421 119.61(17)
C423 C422 H422 120.2
C421 C422 H422 120.2
C424 C423 C422 120.21(18)
C424 C423 H423 119.9
C422 C423 H423 119.9
C425 C424 C423 120.36(17)
C425 C424 H424 119.8
C423 C424 H424 119.8
C424 C425 C426 119.93(18)
C424 C425 H425 120.0
C426 C425 H425 120.0
C425 C426 C421 120.21(17)
C425 C426 H426 119.9
C421 C426 H426 119.9
C5 N51 C57 117.37(14)
C5 N51 H51 110.3(17)
C57 N51 H51 109.6(17)
N51 C57 C51 110.59(14)
N51 C57 H57A 109.5
C51 C57 H57A 109.5
N51 C57 H57B 109.5
C51 C57 H57B 109.5
H57A C57 H57B 108.1
C56 C51 C52 118.91(16)
C56 C51 C57 121.46(15)
C52 C51 C57 119.62(15)
C53 C52 C51 120.49(17)
C53 C52 H52 119.8
C51 C52 H52 119.8
C54 C53 C52 120.41(16)
C54 C53 H53 119.8
C52 C53 H53 119.8
C55 C54 C53 119.39(16)
C55 C54 H54 120.3
C53 C54 H54 120.3
C54 C55 C56 120.32(17)
C54 C55 H55 119.8
C56 C55 H55 119.8
C51 C56 C55 120.47(16)
C51 C56 H56 119.8
C55 C56 H56 119.8
C6 O61 C61 116.59(14)
O61 C61 H61A 109.5
O61 C61 H61B 109.5
H61A C61 H61B 109.5
O61 C61 H61C 109.5
H61A C61 H61C 109.5
H61B C61 H61C 109.5

loop_
_geom_bond_atom_site_label_1
_geom_bond_atom_site_label_2
_geom_bond_distance
N1 C6 1.312(2)
N1 C2 1.361(2)
C2 N3 1.336(2)
C2 N21 1.343(2)
N3 C4 1.343(2)
C4 C5 1.379(2)
C4 N41 1.4254(19)
C5 N51 1.405(2)
C5 C6 1.407(2)
C6 O61 1.347(2)
N21 H21A 0.88(2)
N21 H21B 0.90(2)
N41 C42 1.384(2)
N41 C47A 1.394(2)
C42 N43 1.310(2)
C42 C421 1.466(2)
N43 C43A 1.388(2)
C43A C47A 1.397(2)
C43A C44 1.398(2)
C44 C45 1.379(3)
C44 H44 0.9500
C45 C46 1.398(3)
C45 H45 0.9500
C46 C47 1.384(2)
C46 H46 0.9500
C47 C47A 1.387(2)
C47 H47 0.9500
C421 C426 1.391(2)
C421 C422 1.399(2)
C422 C423 1.386(3)
C422 H422 0.9500
C423 C424 1.384(3)
C423 H423 0.9500
C424 C425 1.382(3)
C424 H424 0.9500
C425 C426 1.384(3)
C425 H425 0.9500
C426 H426 0.9500
N51 C57 1.468(2)
N51 H51 0.85(3)
C57 C51 1.508(2)
C57 H57A 0.9900
C57 H57B 0.9900
C51 C56 1.384(2)
C51 C52 1.389(2)
C52 C53 1.385(2)
C52 H52 0.9500
C53 C54 1.382(3)
C53 H53 0.9500
C54 C55 1.380(3)
C54 H54 0.9500
C55 C56 1.391(2)
C55 H55 0.9500
C56 H56 0.9500
O61 C61 1.434(2)
C61 H61A 0.9800
C61 H61B 0.9800
C61 H61C 0.9800

loop_
_geom_hbond_atom_site_label_D
_geom_hbond_atom_site_label_H
_geom_hbond_atom_site_label_A
_geom_hbond_site_symmetry_A
_geom_hbond_distance_DH
_geom_hbond_distance_HA
_geom_hbond_distance_DA
_geom_hbond_angle_DHA
_geom_hbond_publ_flag
N21 H21A N43 1_455 0.88(2) 2.13(2) 2.985(2) 162.6(19) no
N21 H21B N3 3_666 0.90(2) 2.18(2) 3.079(2) 177.4(16) no
C424 H424 Cg1 4_666 0.95 2.67 3.336(2) 128 no

loop_
_geom_torsion_atom_site_label_1
_geom_torsion_atom_site_label_2
_geom_torsion_atom_site_label_3
_geom_torsion_atom_site_label_4
_geom_torsion
C6 N1 C2 N3 -7.4(2)
C6 N1 C2 N21 173.46(15)
N21 C2 N3 C4 -175.69(14)
N1 C2 N3 C4 5.2(2)
C2 N3 C4 C5 3.7(2)
C2 N3 C4 N41 -178.72(13)
N3 C4 C5 N51 175.94(15)
N41 C4 C5 N51 -1.5(2)
N3 C4 C5 C6 -9.0(2)
N41 C4 C5 C6 173.53(14)
C2 N1 C6 O61 -179.38(15)
C2 N1 C6 C5 1.0(2)
C4 C5 C6 N1 6.6(2)
N51 C5 C6 N1 -178.22(16)
C4 C5 C6 O61 -173.10(15)
N51 C5 C6 O61 2.1(2)
N3 C4 N41 C42 131.28(16)
C5 C4 N41 C42 -51.1(2)
N3 C4 N41 C47A -67.0(2)
C5 C4 N41 C47A 110.63(18)
C47A N41 C42 N43 0.84(18)
C4 N41 C42 N43 165.05(15)
C47A N41 C42 C421 -179.74(15)
C4 N41 C42 C421 -15.5(3)
N41 C42 N43 C43A -1.06(18)
C421 C42 N43 C43A 179.52(15)
C42 N43 C43A C47A 0.89(19)
C42 N43 C43A C44 -178.61(17)
N43 C43A C44 C45 178.74(17)
C47A C43A C44 C45 -0.7(3)
C43A C44 C45 C46 0.6(3)
C44 C45 C46 C47 -0.4(3)
C45 C46 C47 C47A 0.4(2)
C46 C47 C47A N41 -178.49(17)
C46 C47 C47A C43A -0.6(2)
C42 N41 C47A C47 177.95(17)
C4 N41 C47A C47 13.0(3)
C42 N41 C47A C43A -0.24(17)
C4 N41 C47A C43A -165.17(14)
N43 C43A C47A C47 -178.79(15)
C44 C43A C47A C47 0.8(3)
N43 C43A C47A N41 -0.39(18)
C44 C43A C47A N41 179.17(15)
N43 C42 C421 C426 -29.8(2)
N41 C42 C421 C426 150.88(16)
N43 C42 C421 C422 149.67(17)
N41 C42 C421 C422 -29.7(2)
C426 C421 C422 C423 -1.6(2)
C42 C421 C422 C423 178.95(16)
C421 C422 C423 C424 0.0(3)
C422 C423 C424 C425 1.4(3)
C423 C424 C425 C426 -1.0(3)
C424 C425 C426 C421 -0.6(3)
C422 C421 C426 C425 2.0(3)
C42 C421 C426 C425 -178.58(16)
C4 C5 N51 C57 -60.8(2)
C6 C5 N51 C57 124.62(18)
C5 N51 C57 C51 -172.72(14)
N51 C57 C51 C56 -34.8(2)
N51 C57 C51 C52 144.62(16)
C56 C51 C52 C53 0.0(3)
C57 C51 C52 C53 -179.46(16)
C51 C52 C53 C54 0.7(3)
C52 C53 C54 C55 -0.6(3)
C53 C54 C55 C56 -0.1(3)
C52 C51 C56 C55 -0.7(3)
C57 C51 C56 C55 178.74(17)
C54 C55 C56 C51 0.7(3)
N1 C6 O61 C61 -0.9(3)
C5 C6 O61 C61 178.82(19)

_cod_database_fobs_code 2021774
